data_7233454
loop_
_publ_author_name
'Sun, Xiaojuan'
'Zhang, Jie'
'Yuan, Xianzhi'
'Fu, Zhiyong'

_publ_section_title
;
 A silicotungstate-based copper--viologen hybrid photocatalytic compound
 for efficient degradation of organic dyes under visible light
;
_journal_issue 37
_journal_name_full CrystEngComm
_journal_page_first 5563
_journal_paper_doi 10.1039/C9CE01075K
_journal_volume 21
_journal_year 2019
_chemical_formula_sum 'C30 H24 Cu2 N6 O40 Si W12'
_chemical_formula_weight 3469.92
_space_group_crystal_system triclinic
_space_group_IT_number 2
_space_group_name_Hall '-P 1'
_space_group_name_H-M_alt 'P -1'
_symmetry_space_group_name_Hall '-P 1'
_symmetry_space_group_name_H-M 'P -1'
_atom_sites_solution_hydrogens geom
_audit_creation_method SHELXL-2014/7
_audit_update_record
;
2019-04-26 deposited with the CCDC.    2019-08-26 downloaded from the CCDC.
;
_cell_angle_alpha 95.65(3)
_cell_angle_beta 114.28(3)
_cell_angle_gamma 111.22(3)
_cell_formula_units_Z 1
_cell_length_a 11.710(2)
_cell_length_b 11.890(2)
_cell_length_c 12.710(3)
_cell_measurement_reflns_used 7598
_cell_measurement_temperature 293(2)
_cell_measurement_theta_max 27.46
_cell_measurement_theta_min 3.02
_cell_volume 1438.7(8)
_computing_structure_refinement 'SHELXL-2014/7 (Sheldrick, 2014)'
_diffrn_ambient_temperature 293(2)
_diffrn_measured_fraction_theta_full 0.962
_diffrn_measured_fraction_theta_max 0.962
_diffrn_measurement_device_type 'Rigaku R-AXIS SPIDER CCD'
_diffrn_radiation_type MoK\a
_diffrn_radiation_wavelength 0.71073
_diffrn_reflns_av_R_equivalents 0.1469
_diffrn_reflns_av_unetI/netI 0.2155
_diffrn_reflns_Laue_measured_fraction_full 0.962
_diffrn_reflns_Laue_measured_fraction_max 0.962
_diffrn_reflns_limit_h_max 13
_diffrn_reflns_limit_h_min -13
_diffrn_reflns_limit_k_max 14
_diffrn_reflns_limit_k_min -14
_diffrn_reflns_limit_l_max 15
_diffrn_reflns_limit_l_min -15
_diffrn_reflns_number 10810
_diffrn_reflns_point_group_measured_fraction_full 0.962
_diffrn_reflns_point_group_measured_fraction_max 0.962
_diffrn_reflns_theta_full 25.023
_diffrn_reflns_theta_max 25.023
_diffrn_reflns_theta_min 3.020
_exptl_absorpt_coefficient_mu 24.721
_exptl_crystal_colour dark-orange
_exptl_crystal_density_diffrn 4.005
_exptl_crystal_description block
_exptl_crystal_F_000 1526
_exptl_crystal_size_max 0.11
_exptl_crystal_size_mid 0.10
_exptl_crystal_size_min 0.10
_refine_diff_density_max 3.836
_refine_diff_density_min -5.026
_refine_diff_density_rms 0.643
_refine_ls_extinction_method none
_refine_ls_goodness_of_fit_ref 1.053
_refine_ls_hydrogen_treatment constr
_refine_ls_matrix_type full
_refine_ls_number_parameters 305
_refine_ls_number_reflns 4885
_refine_ls_number_restraints 133
_refine_ls_restrained_S_all 1.049
_refine_ls_R_factor_all 0.1169
_refine_ls_R_factor_gt 0.0992
_refine_ls_shift/su_max 0.006
_refine_ls_shift/su_mean 0.001
_refine_ls_structure_factor_coef Fsqd
_refine_ls_weighting_details 'w=1/[\s^2^(Fo^2^)+(0.1208P)^2^+3.1141P] where P=(Fo^2^+2Fc^2^)/3'
_refine_ls_weighting_scheme calc
_refine_ls_wR_factor_gt 0.2369
_refine_ls_wR_factor_ref 0.2560
_reflns_Friedel_coverage 0.000
_reflns_number_gt 3733
_reflns_number_total 4885
_reflns_threshold_expression 'I > 2\s(I)'
_cod_data_source_file c9ce01075k2.cif
_cod_data_source_block 1
_cod_depositor_comments 'Adding full bibliography for 7233454.cif.'
_cod_original_cell_volume 1438.7(6)
_cod_database_code 7233454
_shelx_shelxl_version_number 2014/7
_shelx_space_group_comment
;
The symmetry employed for this shelxl refinement is uniquely defined
by the following loop, which should always be used as a source of
symmetry information in preference to the above space-group names.
They are only intended as comments.
;

loop_
_space_group_symop_operation_xyz
'x, y, z'
'-x, -y, -z'

loop_
_atom_site_label
_atom_site_type_symbol
_atom_site_fract_x
_atom_site_fract_y
_atom_site_fract_z
_atom_site_U_iso_or_equiv
_atom_site_adp_type
_atom_site_occupancy
_atom_site_site_symmetry_order
_atom_site_calc_flag
_atom_site_refinement_flags_posn
_atom_site_refinement_flags_adp
_atom_site_refinement_flags_occupancy
W1 W 0.86032(9) 0.20234(9) 0.63099(10) 0.0352(3) Uani 1 1 d . . .
W2 W 0.63244(9) 0.17529(9) 0.33372(9) 0.0328(3) Uani 1 1 d . . .
W3 W 0.70830(9) -0.08006(9) 0.40162(8) 0.0309(3) Uani 1 1 d . . .
W4 W 0.57524(10) -0.25543(9) 0.56696(10) 0.0372(3) Uani 1 1 d . . .
W5 W 0.34818(12) -0.28037(10) 0.26792(10) 0.0422(4) Uani 1 1 d . . .
W6 W 0.27197(11) -0.02708(12) 0.20223(9) 0.0415(4) Uani 1 1 d . . .
Cu1 Cu 1.2056(4) 0.3496(5) 0.6266(4) 0.100(2) Uani 1 1 d . . .
Si1 Si 0.5000 0.0000 0.5000 0.0210(17) Uani 1 2 d S . P
O1 O 1.0312(18) 0.2994(19) 0.695(2) 0.062(6) Uani 1 1 d . . .
O2 O 0.818(3) 0.317(3) 0.712(2) 0.080(3) Uani 1 1 d . U .
O3 O 0.850(3) 0.108(3) 0.746(3) 0.111(12) Uani 1 1 d . . .
O4 O 0.851(2) 0.058(2) 0.5404(17) 0.065(6) Uani 1 1 d . U .
O5 O 0.791(3) 0.249(2) 0.492(2) 0.078(7) Uani 1 1 d . . .
O6 O 0.692(2) 0.248(2) 0.2551(18) 0.058(2) Uani 1 1 d . . .
O7 O 0.562(3) 0.282(3) 0.382(2) 0.080(3) Uani 1 1 d . . .
O8 O 0.682(2) 0.0419(18) 0.3189(16) 0.056(5) Uani 1 1 d . U .
O9 O 0.448(2) 0.066(2) 0.207(2) 0.068(6) Uani 1 1 d . U .
O10 O 0.803(2) -0.123(2) 0.3499(17) 0.058(2) Uani 1 1 d . . .
O11 O 0.5277(19) -0.201(2) 0.2808(17) 0.059(5) Uani 1 1 d . U .
O12 O 0.696(2) -0.185(2) 0.5012(18) 0.067(6) Uani 1 1 d . U .
O13 O 0.615(2) -0.369(2) 0.6025(18) 0.058(2) Uani 1 1 d . . .
O14 O 0.430(3) -0.336(3) 0.408(2) 0.080(3) Uani 1 1 d . . .
O15 O 0.284(2) -0.414(2) 0.1595(18) 0.058(2) Uani 1 1 d . . .
O16 O 0.296(3) -0.174(3) 0.176(2) 0.080(3) Uani 1 1 d . . .
O17 O 0.167(2) -0.042(2) 0.0581(18) 0.058(2) Uani 1 1 d . . .
O18 O 0.295(3) 0.126(2) 0.296(2) 0.080(3) Uani 1 1 d . U .
O19 O 0.480(3) 0.088(3) 0.399(2) 0.029(7) Uani 0.5 1 d . U P
O20 O 0.537(3) -0.094(3) 0.451(2) 0.024(6) Uani 0.5 1 d . U P
O21 O 0.626(3) 0.052(3) 0.478(2) 0.025(6) Uani 0.5 1 d . U P
O22 O 0.358(3) -0.106(3) 0.371(3) 0.034(7) Uiso 0.5 1 d . . P
C1 C 0.3406(12) -0.4828(13) -0.1360(15) 0.055(8) Uani 1 1 d G U .
H1A H 0.2543 -0.5210 -0.1386 0.066 Uiso 1 1 calc R U .
C2 C 0.4463(15) -0.3731(14) -0.0447(13) 0.047(6) Uani 1 1 d G U .
H2A H 0.4307 -0.3378 0.0137 0.057 Uiso 1 1 calc R U .
C3 C 0.5752(13) -0.3160(11) -0.0407(13) 0.031(5) Uani 1 1 d DG U .
C4 C 0.5985(11) -0.3686(13) -0.1279(14) 0.048(7) Uani 1 1 d G U .
H4A H 0.6848 -0.3304 -0.1253 0.058 Uiso 1 1 calc R U .
C5 C 0.4928(15) -0.4783(14) -0.2192(12) 0.048(7) Uani 1 1 d G U .
H5A H 0.5084 -0.5136 -0.2776 0.058 Uiso 1 1 calc R U .
N1 N 0.3638(12) -0.5354(11) -0.2232(13) 0.054(7) Uani 1 1 d G . .
C6 C 0.6739(14) -0.1920(10) 0.0341(13) 0.057(8) Uani 1 1 d DG . .
C7 C 0.6272(10) -0.1014(14) 0.0443(14) 0.044(6) Uani 1 1 d G U .
H7A H 0.5327 -0.1221 0.0005 0.053 Uiso 1 1 calc R U .
C8 C 0.7219(14) 0.0202(12) 0.1199(14) 0.051(3) Uani 1 1 d G U .
H8A H 0.6907 0.0808 0.1267 0.061 Uiso 1 1 calc R U .
N2 N 0.8632(13) 0.0512(10) 0.1852(11) 0.030(4) Uani 1 1 d G U .
C10 C 0.9099(11) -0.0394(14) 0.1750(13) 0.051(3) Uani 1 1 d G . .
H10A H 1.0044 -0.0187 0.2188 0.061 Uiso 1 1 calc R U .
C9 C 0.8152(16) -0.1610(12) 0.0994(15) 0.040(6) Uani 1 1 d G U .
H9A H 0.8464 -0.2216 0.0926 0.047 Uiso 1 1 calc R U .
C11 C 1.0269(17) 0.1995(13) 0.3859(13) 0.051(3) Uani 1 1 d G . .
H11A H 1.0135 0.1331 0.4197 0.061 Uiso 1 1 calc R U .
N3 N 1.1108(16) 0.3230(15) 0.4601(10) 0.051(6) Uani 1 1 d G . .
C13 C 1.1309(18) 0.4223(12) 0.4096(13) 0.051(3) Uani 1 1 d G U .
H13A H 1.1871 0.5049 0.4592 0.061 Uiso 1 1 calc R U .
C14 C 1.067(2) 0.3981(14) 0.2850(14) 0.051(3) Uani 1 1 d G U .
H14A H 1.0804 0.4645 0.2512 0.061 Uiso 1 1 calc R U .
C15 C 0.9831(19) 0.2746(17) 0.2108(10) 0.051(3) Uani 1 1 d G U .
H15A H 0.9403 0.2583 0.1274 0.061 Uiso 1 1 calc R U .
C12 C 0.9630(18) 0.1753(13) 0.2612(13) 0.051(3) Uani 1 1 d G U .

loop_
_atom_site_aniso_label
_atom_site_aniso_U_11
_atom_site_aniso_U_22
_atom_site_aniso_U_33
_atom_site_aniso_U_23
_atom_site_aniso_U_13
_atom_site_aniso_U_12
W1 0.0167(5) 0.0192(6) 0.0627(7) 0.0080(5) 0.0208(5) -0.0001(4)
W2 0.0269(5) 0.0214(6) 0.0486(6) 0.0070(5) 0.0250(5) 0.0023(4)
W3 0.0243(5) 0.0249(6) 0.0461(6) 0.0038(5) 0.0231(4) 0.0082(4)
W4 0.0312(6) 0.0153(6) 0.0627(7) 0.0073(5) 0.0224(5) 0.0092(4)
W5 0.0479(7) 0.0153(6) 0.0541(7) -0.0074(5) 0.0282(6) 0.0047(5)
W6 0.0351(6) 0.0538(8) 0.0396(6) 0.0099(6) 0.0188(5) 0.0235(6)
Cu1 0.042(2) 0.096(4) 0.086(3) -0.054(3) 0.008(2) 0.000(2)
Si1 0.023(4) 0.013(4) 0.027(4) 0.006(4) 0.013(3) 0.007(3)
O1 0.023(8) 0.043(12) 0.112(17) 0.025(12) 0.023(10) 0.018(8)
O2 0.077(5) 0.079(6) 0.092(6) 0.022(4) 0.048(4) 0.036(5)
O3 0.13(2) 0.16(3) 0.20(3) 0.15(3) 0.15(2) 0.13(2)
O4 0.073(9) 0.055(9) 0.053(8) 0.027(7) 0.011(6) 0.033(7)
O5 0.106(19) 0.042(15) 0.085(15) 0.011(13) 0.045(15) 0.036(14)
O6 0.054(5) 0.052(6) 0.061(5) 0.006(5) 0.031(4) 0.015(5)
O7 0.077(5) 0.079(6) 0.092(6) 0.022(4) 0.048(4) 0.036(5)
O8 0.062(8) 0.039(8) 0.047(7) 0.016(6) 0.006(6) 0.024(7)
O9 0.061(9) 0.059(10) 0.082(10) -0.005(7) 0.039(7) 0.025(7)
O10 0.054(5) 0.052(6) 0.061(5) 0.006(5) 0.031(4) 0.015(5)
O11 0.042(8) 0.060(9) 0.052(8) 0.026(7) 0.022(6) -0.002(6)
O12 0.051(8) 0.064(10) 0.064(9) 0.033(8) 0.020(6) 0.010(7)
O13 0.054(5) 0.052(6) 0.061(5) 0.006(5) 0.031(4) 0.015(5)
O14 0.077(5) 0.079(6) 0.092(6) 0.022(4) 0.048(4) 0.036(5)
O15 0.054(5) 0.052(6) 0.061(5) 0.006(5) 0.031(4) 0.015(5)
O16 0.077(5) 0.079(6) 0.092(6) 0.022(4) 0.048(4) 0.036(5)
O17 0.054(5) 0.052(6) 0.061(5) 0.006(5) 0.031(4) 0.015(5)
O18 0.077(5) 0.079(6) 0.092(6) 0.022(4) 0.048(4) 0.036(5)
O19 0.029(10) 0.029(10) 0.033(10) 0.013(8) 0.013(7) 0.019(8)
O20 0.020(9) 0.032(10) 0.015(8) 0.017(8) 0.005(7) 0.007(7)
O21 0.023(9) 0.017(10) 0.025(9) 0.006(8) 0.002(7) 0.011(8)
C1 0.059(15) 0.020(14) 0.089(19) 0.019(13) 0.029(15) 0.025(12)
C2 0.048(13) 0.042(15) 0.052(13) 0.003(12) 0.021(11) 0.026(11)
C3 0.023(9) 0.010(11) 0.045(11) -0.004(10) 0.016(9) -0.003(8)
C4 0.032(11) 0.020(12) 0.078(15) 0.018(11) 0.011(11) 0.014(9)
C5 0.046(14) 0.039(15) 0.070(15) 0.011(13) 0.028(12) 0.031(12)
N1 0.026(11) 0.050(16) 0.084(17) 0.033(14) 0.021(11) 0.017(10)
C6 0.08(2) 0.038(18) 0.033(12) 0.017(13) 0.021(13) 0.007(15)
C7 0.042(9) 0.035(10) 0.049(9) 0.011(7) 0.013(7) 0.022(8)
C8 0.053(4) 0.046(4) 0.050(4) 0.015(3) 0.026(3) 0.017(3)
N2 0.024(7) 0.028(8) 0.025(7) 0.003(6) 0.013(5) -0.002(6)
C10 0.053(4) 0.046(4) 0.050(4) 0.015(3) 0.026(3) 0.017(3)
C9 0.039(9) 0.039(10) 0.036(8) 0.013(7) 0.013(6) 0.018(7)
C11 0.053(4) 0.046(4) 0.050(4) 0.015(3) 0.026(3) 0.017(3)
N3 0.028(10) 0.048(15) 0.058(13) -0.002(12) 0.025(10) -0.003(10)
C13 0.053(4) 0.046(4) 0.050(4) 0.015(3) 0.026(3) 0.017(3)
C14 0.053(4) 0.046(4) 0.050(4) 0.015(3) 0.026(3) 0.017(3)
C15 0.053(4) 0.046(4) 0.050(4) 0.015(3) 0.026(3) 0.017(3)
C12 0.053(4) 0.046(4) 0.050(4) 0.015(3) 0.026(3) 0.017(3)

loop_
_atom_type_symbol
_atom_type_description
_atom_type_scat_dispersion_real
_atom_type_scat_dispersion_imag
_atom_type_scat_source
C C 0.0033 0.0016 'International Tables Vol C Tables 4.2.6.8 and 6.1.1.4'
H H 0.0000 0.0000 'International Tables Vol C Tables 4.2.6.8 and 6.1.1.4'
Cu Cu 0.3201 1.2651 'International Tables Vol C Tables 4.2.6.8 and 6.1.1.4'
N N 0.0061 0.0033 'International Tables Vol C Tables 4.2.6.8 and 6.1.1.4'
O O 0.0106 0.0060 'International Tables Vol C Tables 4.2.6.8 and 6.1.1.4'
Si Si 0.0817 0.0704 'International Tables Vol C Tables 4.2.6.8 and 6.1.1.4'
W W -0.8490 6.8722 'International Tables Vol C Tables 4.2.6.8 and 6.1.1.4'

loop_
_geom_angle_atom_site_label_1
_geom_angle_atom_site_label_2
_geom_angle_atom_site_label_3
_geom_angle
_geom_angle_site_symmetry_1
_geom_angle_site_symmetry_3
O1 W1 O5 101.0(11) . .
O1 W1 O4 100.5(10) . .
O5 W1 O4 90.1(9) . .
O1 W1 O3 103.0(12) . .
O5 W1 O3 156.0(13) . .
O4 W1 O3 86.1(11) . .
O1 W1 O2 94.7(11) . .
O5 W1 O2 89.9(10) . .
O4 W1 O2 164.5(11) . .
O3 W1 O2 87.7(11) . .
O1 W1 O22 154.4(11) . 2_656
O5 W1 O22 95.2(11) . 2_656
O4 W1 O22 99.1(11) . 2_656
O3 W1 O22 62.2(11) . 2_656
O2 W1 O22 65.5(11) . 2_656
O1 W1 O21 159.7(11) . .
O5 W1 O21 65.6(11) . .
O4 W1 O21 65.7(9) . .
O3 W1 O21 91.3(13) . .
O2 W1 O21 100.3(10) . .
O22 W1 O21 45.9(10) 2_656 .
O6 W2 O9 98.2(10) . .
O6 W2 O8 97.4(10) . .
O9 W2 O8 88.6(8) . .
O6 W2 O5 102.4(11) . .
O9 W2 O5 159.4(12) . .
O8 W2 O5 87.0(8) . .
O6 W2 O7 101.7(11) . .
O9 W2 O7 89.7(10) . .
O8 W2 O7 160.9(11) . .
O5 W2 O7 87.9(10) . .
O6 W2 O19 157.9(9) . .
O9 W2 O19 66.5(10) . .
O8 W2 O19 98.0(10) . .
O5 W2 O19 94.1(11) . .
O7 W2 O19 64.0(11) . .
O6 W2 O21 156.7(10) . .
O9 W2 O21 95.9(10) . .
O8 W2 O21 64.5(9) . .
O5 W2 O21 64.1(10) . .
O7 W2 O21 96.8(11) . .
O19 W2 O21 45.2(9) . .
O10 W3 O12 99.2(11) . .
O10 W3 O11 98.2(10) . .
O12 W3 O11 88.1(9) . .
O10 W3 O4 101.7(10) . .
O12 W3 O4 89.6(9) . .
O11 W3 O4 160.1(10) . .
O10 W3 O8 100.5(10) . .
O12 W3 O8 160.3(10) . .
O11 W3 O8 88.5(8) . .
O4 W3 O8 87.0(8) . .
O10 W3 O20 160.5(11) . .
O12 W3 O20 68.8(10) . .
O11 W3 O20 67.0(9) . .
O4 W3 O20 93.8(10) . .
O8 W3 O20 92.1(9) . .
O10 W3 O21 160.3(11) . .
O12 W3 O21 96.0(10) . .
O11 W3 O21 94.8(10) . .
O4 W3 O21 65.8(9) . .
O8 W3 O21 65.0(9) . .
O20 W3 O21 39.1(10) . .
O13 W4 O14 101.6(10) . .
O13 W4 O7 99.2(11) . 2_656
O14 W4 O7 88.6(11) . 2_656
O13 W4 O18 100.6(11) . 2_656
O14 W4 O18 157.7(11) . 2_656
O7 W4 O18 90.4(12) 2_656 2_656
O13 W4 O12 100.2(10) . .
O14 W4 O12 87.2(11) . .
O7 W4 O12 160.6(10) 2_656 .
O18 W4 O12 86.4(11) 2_656 .
O13 W4 O19 153.7(10) . 2_656
O14 W4 O19 96.1(10) . 2_656
O7 W4 O19 61.7(11) 2_656 2_656
O18 W4 O19 64.1(10) 2_656 2_656
O12 W4 O19 99.9(11) . 2_656
O15 W5 O11 98.2(10) . .
O15 W5 O16 101.8(10) . .
O11 W5 O16 88.2(10) . .
O15 W5 O2 98.2(10) . 2_656
O11 W5 O2 163.6(10) . 2_656
O16 W5 O2 87.4(11) . 2_656
O15 W5 O14 98.3(10) . .
O11 W5 O14 88.4(10) . .
O16 W5 O14 159.8(10) . .
O2 W5 O14 90.4(11) 2_656 .
O15 W5 O22 159.3(10) . .
O11 W5 O22 96.6(11) . .
O16 W5 O22 64.3(11) . .
O2 W5 O22 67.2(11) 2_656 .
O14 W5 O22 96.4(10) . .
O15 W5 O20 155.5(9) . .
O11 W5 O20 61.8(9) . .
O16 W5 O20 92.2(10) . .
O2 W5 O20 102.6(10) 2_656 .
O14 W5 O20 68.8(10) . .
O22 W5 O20 45.0(10) . .
O17 W6 O3 103.3(12) . 2_656
O17 W6 O18 105.0(10) . .
O3 W6 O18 85.2(13) 2_656 .
O17 W6 O16 98.4(10) . .
O3 W6 O16 89.0(12) 2_656 .
O18 W6 O16 156.6(11) . .
O17 W6 O9 97.7(10) . .
O3 W6 O9 158.9(12) 2_656 .
O18 W6 O9 89.7(10) . .
O16 W6 O9 87.6(10) . .
O17 W6 O22 154.1(10) . .
O3 W6 O22 62.7(11) 2_656 .
O18 W6 O22 95.7(11) . .
O16 W6 O22 61.6(11) . .
O9 W6 O22 97.6(10) . .
O17 W6 O19 153.2(11) . .
O3 W6 O19 98.1(14) 2_656 .
O18 W6 O19 60.8(10) . .
O16 W6 O19 97.8(10) . .
O9 W6 O19 61.8(10) . .
O22 W6 O19 52.1(11) . .
N1 Cu1 N3 145(4) 1_666 .
N1 Cu1 O1 97(3) 1_666 .
N3 Cu1 O1 107.0(7) . .
O21 Si1 O21 180.0 . 2_656
O21 Si1 O20 62.9(15) . .
O21 Si1 O20 117.1(15) 2_656 .
O21 Si1 O20 117.1(15) . 2_656
O21 Si1 O20 62.9(15) 2_656 2_656
O20 Si1 O20 180.0(16) . 2_656
O21 Si1 O22 70.7(15) . 2_656
O21 Si1 O22 109.3(15) 2_656 2_656
O20 Si1 O22 109.3(14) . 2_656
O20 Si1 O22 70.7(14) 2_656 2_656
O21 Si1 O22 109.3(15) . .
O21 Si1 O22 70.7(15) 2_656 .
O20 Si1 O22 70.7(14) . .
O20 Si1 O22 109.3(14) 2_656 .
O22 Si1 O22 180.0 2_656 .
O21 Si1 O19 112.6(13) . 2_656
O21 Si1 O19 67.4(13) 2_656 2_656
O20 Si1 O19 75.5(13) . 2_656
O20 Si1 O19 104.5(13) 2_656 2_656
O22 Si1 O19 77.1(15) 2_656 2_656
O22 Si1 O19 102.9(15) . 2_656
O21 Si1 O19 67.4(13) . .
O21 Si1 O19 112.6(13) 2_656 .
O20 Si1 O19 104.5(13) . .
O20 Si1 O19 75.5(13) 2_656 .
O22 Si1 O19 102.9(15) 2_656 .
O22 Si1 O19 77.1(15) . .
O19 Si1 O19 180.0 2_656 .
W1 O1 Cu1 134.7(13) . .
W1 O2 W5 128.7(15) . 2_656
W6 O3 W1 139.9(14) 2_656 .
W1 O4 W3 134.9(12) . .
W1 O5 W2 137.8(15) . .
W4 O7 W2 134.1(16) 2_656 .
W2 O8 W3 137.3(13) . .
W2 O9 W6 133.7(13) . .
W3 O11 W5 136.6(12) . .
W3 O12 W4 136.8(12) . .
W4 O14 W5 135.2(15) . .
W6 O16 W5 136.7(15) . .
W6 O18 W4 140.0(13) . 2_656
Si1 O19 O21 51.2(12) . .
Si1 O19 W2 125.1(14) . .
O21 O19 W2 73.9(14) . .
Si1 O19 W4 119.6(15) . 2_656
O21 O19 W4 136.0(18) . 2_656
W2 O19 W4 100.0(12) . 2_656
Si1 O19 W6 113.8(15) . .
O21 O19 W6 129.2(17) . .
W2 O19 W6 97.7(11) . .
W4 O19 W6 94.7(9) 2_656 .
Si1 O20 O21 59.5(15) . .
Si1 O20 W3 134.4(17) . .
O21 O20 W3 74.9(16) . .
Si1 O20 W5 119.6(13) . .
O21 O20 W5 136.9(15) . .
W3 O20 W5 93.5(10) . .
Si1 O21 O20 57.6(16) . .
Si1 O21 O19 61.4(14) . .
O20 O21 O19 97.3(19) . .
Si1 O21 O22 58.7(14) . 2_656
O20 O21 O22 98(2) . 2_656
O19 O21 O22 93.1(18) . 2_656
Si1 O21 W1 124.3(15) . .
O20 O21 W1 132.8(15) . .
O19 O21 W1 126.0(17) . .
O22 O21 W1 65.6(13) 2_656 .
Si1 O21 W3 123.6(15) . .
O20 O21 W3 66.0(14) . .
O19 O21 W3 130.8(16) . .
O22 O21 W3 133.4(15) 2_656 .
W1 O21 W3 93.1(9) . .
Si1 O21 W2 122.2(12) . .
O20 O21 W2 129.0(15) . .
O19 O21 W2 60.9(13) . .
O22 O21 W2 126.6(16) 2_656 .
W1 O21 W2 91.9(10) . .
W3 O21 W2 93.1(10) . .
Si1 O22 O21 50.6(12) . 2_656
Si1 O22 W5 124.3(15) . .
O21 O22 W5 135.5(18) 2_656 .
Si1 O22 W6 116.8(17) . .
O21 O22 W6 125.5(16) 2_656 .
W5 O22 W6 97.2(11) . .
Si1 O22 W1 119.1(16) . 2_656
O21 O22 W1 68.5(14) 2_656 2_656
W5 O22 W1 98.6(13) . 2_656
W6 O22 W1 95.0(10) . 2_656
C2 C1 N1 120.0 . .
C1 C2 C3 120.0 . .
C4 C3 C2 120.0 . .
C4 C3 C6 117.4(13) . .
C2 C3 C6 121.2(13) . .
C3 C4 C5 120.0 . .
C4 C5 N1 120.0 . .
C5 N1 C1 120.0 . .
C5 N1 Cu1 118.2(9) . 1_444
C1 N1 Cu1 118.7(9) . 1_444
C7 C6 C9 120.0 . .
C7 C6 C3 119.0(12) . .
C9 C6 C3 120.9(12) . .
C6 C7 C8 120.0 . .
N2 C8 C7 120.0 . .
C12 N2 C10 118.6(12) . .
C12 N2 C8 121.4(12) . .
C10 N2 C8 120.0 . .
N2 C10 C9 120.0 . .
C10 C9 C6 120.0 . .
N3 C11 C12 120.0 . .
C13 N3 C11 120.0 . .
C13 N3 Cu1 121.6(9) . .
C11 N3 Cu1 118.2(9) . .
N3 C13 C14 120.0 . .
C15 C14 C13 120.0 . .
C14 C15 C12 120.0 . .
N2 C12 C15 119.3(12) . .
N2 C12 C11 120.2(12) . .
C15 C12 C11 120.0 . .

loop_
_geom_bond_atom_site_label_1
_geom_bond_atom_site_label_2
_geom_bond_distance
_geom_bond_site_symmetry_2
W1 O1 1.674(18) .
W1 O5 1.85(2) .
W1 O4 1.91(2) .
W1 O3 1.94(3) .
W1 O2 1.95(2) .
W1 O22 2.38(3) 2_656
W1 O21 2.43(3) .
W2 O6 1.59(2) .
W2 O9 1.91(2) .
W2 O8 1.897(18) .
W2 O5 1.92(2) .
W2 O7 1.92(2) .
W2 O19 2.24(3) .
W2 O21 2.46(3) .
W3 O10 1.69(2) .
W3 O12 1.87(2) .
W3 O11 1.894(18) .
W3 O4 1.91(2) .
W3 O8 1.912(18) .
W3 O20 2.30(3) .
W3 O21 2.43(3) .
W4 O13 1.62(2) .
W4 O14 1.88(3) .
W4 O7 1.90(3) 2_656
W4 O18 1.82(3) 2_656
W4 O12 1.91(2) .
W4 O19 2.36(3) 2_656
W5 O15 1.680(19) .
W5 O11 1.89(2) .
W5 O16 1.90(3) .
W5 O2 1.97(3) 2_656
W5 O14 1.95(3) .
W5 O22 2.28(3) .
W5 O20 2.53(3) .
W6 O17 1.68(2) .
W6 O3 1.82(3) 2_656
W6 O18 1.94(2) .
W6 O16 1.88(2) .
W6 O9 1.93(2) .
W6 O22 2.41(3) .
W6 O19 2.45(3) .
Cu1 N1 1.92(3) 1_666
Cu1 N3 1.869(12) .
Cu1 O1 2.44(2) .
Si1 O21 1.53(3) .
Si1 O21 1.53(3) 2_656
Si1 O20 1.50(3) .
Si1 O20 1.50(3) 2_656
Si1 O22 1.70(3) 2_656
Si1 O22 1.70(3) .
Si1 O19 1.73(3) 2_656
Si1 O19 1.73(3) .
O2 W5 1.97(3) 2_656
O3 W6 1.82(3) 2_656
O7 W4 1.90(3) 2_656
O18 W4 1.82(3) 2_656
O19 O21 1.82(3) .
O19 W4 2.36(3) 2_656
O20 O21 1.59(4) .
O21 O22 1.87(4) 2_656
O22 O21 1.87(4) 2_656
O22 W1 2.38(3) 2_656
C1 C2 1.3900 .
C1 N1 1.3900 .
C2 C3 1.3900 .
C3 C4 1.3900 .
C3 C6 1.414(12) .
C4 C5 1.3900 .
C5 N1 1.3900 .
N1 Cu1 1.921(10) 1_444
C6 C7 1.3900 .
C6 C9 1.3900 .
C7 C8 1.3900 .
C8 N2 1.3900 .
N2 C12 1.421(15) .
N2 C10 1.3900 .
C10 C9 1.3900 .
C11 N3 1.3900 .
C11 C12 1.3900 .
N3 C13 1.3900 .
C13 C14 1.3900 .
C14 C15 1.3900 .
C15 C12 1.3900 .
